data_7152829
loop_
_publ_author_name
'Xie, Zengyang'
'Zhu, Xiaojun'
'Guan, Yangfan'
'Zhu, Dunru'
'Hu, Hongwen'
'Lin, Chen'
'Pan, Yi'
'Jiang, Juli'
'Wang, Leyong'

_publ_section_title
;
 Cu-catalyzed direct C-H bond functionalization: a regioselective protocol
 to 5-aryl thiazolo[3,2-b]-1,2,4-triazoles.
;
_journal_issue 8
_journal_name_full 'Organic &amp; biomolecular chemistry'
_journal_page_first 1390
_journal_page_last 1398
_journal_paper_doi 10.1039/c2ob27326h
_journal_volume 11
_journal_year 2013
_chemical_formula_sum 'C16 H10 Br Cl0 N3 S'
_chemical_formula_weight 356.24
_chemical_name_systematic
;
?
;
_space_group_IT_number 14
_symmetry_cell_setting monoclinic
_symmetry_space_group_name_Hall '-P 2ybc'
_symmetry_space_group_name_H-M 'P 1 21/c 1'
_atom_sites_solution_hydrogens geom
_atom_sites_solution_primary direct
_atom_sites_solution_secondary difmap
_audit_creation_method SHELXL-97
_cell_angle_alpha 90.00
_cell_angle_beta 91.318(2)
_cell_angle_gamma 90.00
_cell_formula_units_Z 4
_cell_length_a 6.3583(10)
_cell_length_b 11.9472(18)
_cell_length_c 19.211(3)
_cell_measurement_temperature 296(2)
_cell_volume 1459.0(4)
_computing_cell_refinement 'Bruker SMART'
_computing_data_collection 'Bruker SMART'
_computing_data_reduction 'Bruker SAINT'
_computing_molecular_graphics 'Bruker SHELXTL'
_computing_publication_material 'Bruker SHELXTL'
_computing_structure_refinement 'SHELXL-97 (Sheldrick, 1997)'
_computing_structure_solution 'SHELXS-97 (Sheldrick, 1990)'
_diffrn_ambient_temperature 296(2)
_diffrn_measured_fraction_theta_full 0.976
_diffrn_measured_fraction_theta_max 0.976
_diffrn_measurement_device_type 'CCD area detector'
_diffrn_measurement_method 'phi and omega scans'
_diffrn_radiation_monochromator graphite
_diffrn_radiation_source 'fine-focus sealed tube'
_diffrn_radiation_type MoK\a
_diffrn_radiation_wavelength 0.71073
_diffrn_reflns_av_R_equivalents 0.0397
_diffrn_reflns_av_sigmaI/netI 0.0402
_diffrn_reflns_limit_h_max 7
_diffrn_reflns_limit_h_min -7
_diffrn_reflns_limit_k_max 13
_diffrn_reflns_limit_k_min -14
_diffrn_reflns_limit_l_max 22
_diffrn_reflns_limit_l_min -22
_diffrn_reflns_number 10605
_diffrn_reflns_theta_full 26.00
_diffrn_reflns_theta_max 26.00
_diffrn_reflns_theta_min 2.01
_exptl_absorpt_coefficient_mu 2.956
_exptl_absorpt_correction_T_max 0.6182
_exptl_absorpt_correction_T_min 0.5253
_exptl_absorpt_correction_type none
_exptl_crystal_density_diffrn 1.622
_exptl_crystal_density_method 'not measured'
_exptl_crystal_F_000 712
_exptl_crystal_size_max 0.25
_exptl_crystal_size_mid 0.20
_exptl_crystal_size_min 0.18
_refine_diff_density_max 0.646
_refine_diff_density_min -0.331
_refine_diff_density_rms 0.074
_refine_ls_extinction_method none
_refine_ls_goodness_of_fit_ref 1.032
_refine_ls_hydrogen_treatment constr
_refine_ls_matrix_type full
_refine_ls_number_parameters 190
_refine_ls_number_reflns 2803
_refine_ls_number_restraints 0
_refine_ls_restrained_S_all 1.032
_refine_ls_R_factor_all 0.0539
_refine_ls_R_factor_gt 0.0357
_refine_ls_shift/su_max 0.000
_refine_ls_shift/su_mean 0.000
_refine_ls_structure_factor_coef Fsqd
_refine_ls_weighting_details 'calc w=1/[\s^2^(Fo^2^)+(0.0470P)^2^+0.2272P] where P=(Fo^2^+2Fc^2^)/3'
_refine_ls_weighting_scheme calc
_refine_ls_wR_factor_gt 0.0857
_refine_ls_wR_factor_ref 0.0917
_reflns_number_gt 2114
_reflns_number_total 2803
_reflns_threshold_expression >2sigma(I)
_cod_data_source_file c2ob27326h.txt
_cod_data_source_block 1
_cod_depositor_comments
;
The following automatic conversions were performed:

'_symmetry_cell_setting' value 'Monoclinic' changed to 'monoclinic'
according to /home/saulius/struct/CIF-dictionaries/cif_core.dic
dictionary named 'cif_core.dic' version 2.4.2 from 2011-04-26.

Automatic conversion script
Id: cif_fix_values 1891 2012-01-12 08:04:46Z andrius 
;
_cod_original_cell_volume 1458.9(4)
_cod_original_sg_symbol_H-M P2(1)/c
_cod_database_code 7152829

loop_
_symmetry_equiv_pos_as_xyz
'x, y, z'
'-x, y+1/2, -z+1/2'
'-x, -y, -z'
'x, -y-1/2, z-1/2'

loop_
_atom_site_label
_atom_site_type_symbol
_atom_site_fract_x
_atom_site_fract_y
_atom_site_fract_z
_atom_site_U_iso_or_equiv
_atom_site_adp_type
_atom_site_occupancy
_atom_site_symmetry_multiplicity
_atom_site_calc_flag
_atom_site_refinement_flags
Br1 Br 0.39435(5) 0.21681(3) 0.067017(18) 0.05241(14) Uani 1 1 d .
C1 C 0.1135(5) 0.8709(3) 0.02804(19) 0.0622(10) Uani 1 1 d .
H1 H -0.0032 0.8838 -0.0010 0.075 Uiso 1 1 calc R
C2 C 0.3758(5) 0.9021(3) 0.09030(17) 0.0490(8) Uani 1 1 d .
C3 C 0.4902(5) 0.7223(2) 0.12218(16) 0.0412(7) Uani 1 1 d .
C4 C 0.6363(5) 0.7868(2) 0.15622(16) 0.0429(7) Uani 1 1 d .
C5 C 0.8076(5) 0.7539(3) 0.20391(16) 0.0410(7) Uani 1 1 d .
C6 C 0.9896(5) 0.8194(3) 0.20955(17) 0.0524(8) Uani 1 1 d .
H6 H 1.0044 0.8814 0.1808 0.063 Uiso 1 1 calc R
C7 C 1.1487(6) 0.7929(3) 0.2576(2) 0.0637(10) Uani 1 1 d .
H7 H 1.2691 0.8370 0.2607 0.076 Uiso 1 1 calc R
C8 C 1.1287(6) 0.7020(3) 0.3004(2) 0.0674(11) Uani 1 1 d .
H8 H 1.2353 0.6839 0.3323 0.081 Uiso 1 1 calc R
C9 C 0.9494(6) 0.6380(3) 0.29560(19) 0.0658(10) Uani 1 1 d .
H9 H 0.9355 0.5765 0.3248 0.079 Uiso 1 1 calc R
C10 C 0.7887(5) 0.6632(3) 0.24813(17) 0.0526(8) Uani 1 1 d .
H10 H 0.6681 0.6192 0.2460 0.063 Uiso 1 1 calc R
C11 C 0.4751(4) 0.5989(3) 0.11446(15) 0.0417(7) Uani 1 1 d .
C12 C 0.6413(5) 0.5386(2) 0.08828(16) 0.0440(7) Uani 1 1 d .
H12 H 0.7672 0.5748 0.0791 0.053 Uiso 1 1 calc R
C13 C 0.6223(5) 0.4250(2) 0.07556(16) 0.0461(7) Uani 1 1 d .
H13 H 0.7337 0.3843 0.0579 0.055 Uiso 1 1 calc R
C14 C 0.4341(5) 0.3737(3) 0.08977(16) 0.0439(7) Uani 1 1 d .
C15 C 0.2687(5) 0.4303(3) 0.11771(18) 0.0561(9) Uani 1 1 d .
H15 H 0.1457 0.3929 0.1287 0.067 Uiso 1 1 calc R
C16 C 0.2883(5) 0.5445(3) 0.12924(18) 0.0548(9) Uani 1 1 d .
H16 H 0.1761 0.5846 0.1469 0.066 Uiso 1 1 calc R
N1 N 0.1704(4) 0.7679(2) 0.04609(15) 0.0549(7) Uani 1 1 d .
N2 N 0.2324(5) 0.9572(2) 0.05358(16) 0.0618(8) Uani 1 1 d .
N3 N 0.3434(4) 0.7904(2) 0.08719(14) 0.0453(6) Uani 1 1 d .
S1 S 0.59334(13) 0.93159(7) 0.14201(5) 0.0545(2) Uani 1 1 d .

loop_
_atom_site_aniso_label
_atom_site_aniso_U_11
_atom_site_aniso_U_22
_atom_site_aniso_U_33
_atom_site_aniso_U_23
_atom_site_aniso_U_13
_atom_site_aniso_U_12
Br1 0.0655(3) 0.0299(2) 0.0613(2) -0.00309(14) -0.01092(16) -0.00473(15)
C1 0.060(2) 0.051(2) 0.075(2) -0.0053(19) -0.0264(19) 0.0126(19)
C2 0.0504(19) 0.0345(18) 0.061(2) -0.0024(15) -0.0144(16) 0.0061(14)
C3 0.0396(16) 0.0330(17) 0.0507(17) -0.0007(14) -0.0054(14) 0.0035(13)
C4 0.0454(18) 0.0324(17) 0.0506(17) -0.0005(13) -0.0051(14) 0.0018(14)
C5 0.0441(17) 0.0342(16) 0.0445(16) -0.0033(13) -0.0036(14) 0.0023(13)
C6 0.0470(19) 0.049(2) 0.061(2) 0.0025(16) -0.0057(16) 0.0013(16)
C7 0.047(2) 0.068(3) 0.076(3) -0.011(2) -0.0124(18) 0.0003(18)
C8 0.070(3) 0.063(3) 0.068(2) -0.006(2) -0.027(2) 0.016(2)
C9 0.084(3) 0.049(2) 0.064(2) 0.0103(18) -0.018(2) 0.012(2)
C10 0.059(2) 0.0383(19) 0.059(2) 0.0038(16) -0.0088(17) 0.0006(16)
C11 0.0425(17) 0.0344(17) 0.0479(17) -0.0038(14) -0.0070(14) 0.0001(13)
C12 0.0396(17) 0.0345(17) 0.0575(19) -0.0019(14) -0.0051(14) -0.0028(13)
C13 0.0460(18) 0.0354(17) 0.0566(19) -0.0074(14) -0.0069(15) 0.0042(14)
C14 0.0527(18) 0.0294(16) 0.0491(17) -0.0039(13) -0.0101(14) -0.0011(14)
C15 0.053(2) 0.041(2) 0.074(2) -0.0039(17) 0.0064(18) -0.0079(16)
C16 0.0476(19) 0.041(2) 0.076(2) -0.0082(17) 0.0082(17) 0.0008(15)
N1 0.0525(17) 0.0442(17) 0.0669(18) -0.0087(14) -0.0222(14) 0.0074(13)
N2 0.0665(19) 0.0410(16) 0.077(2) -0.0043(15) -0.0241(16) 0.0116(15)
N3 0.0440(14) 0.0351(15) 0.0562(15) -0.0051(12) -0.0143(12) 0.0061(11)
S1 0.0594(5) 0.0298(4) 0.0732(6) -0.0011(4) -0.0208(4) -0.0001(4)

loop_
_atom_type_symbol
_atom_type_description
_atom_type_scat_dispersion_real
_atom_type_scat_dispersion_imag
_atom_type_scat_source
C C 0.0033 0.0016 'International Tables Vol C Tables 4.2.6.8 and 6.1.1.4'
H H 0.0000 0.0000 'International Tables Vol C Tables 4.2.6.8 and 6.1.1.4'
N N 0.0061 0.0033 'International Tables Vol C Tables 4.2.6.8 and 6.1.1.4'
S S 0.1246 0.1234 'International Tables Vol C Tables 4.2.6.8 and 6.1.1.4'
Cl Cl 0.1484 0.1585 'International Tables Vol C Tables 4.2.6.8 and 6.1.1.4'
Br Br -0.2901 2.4595 'International Tables Vol C Tables 4.2.6.8 and 6.1.1.4'

loop_
_geom_angle_atom_site_label_1
_geom_angle_atom_site_label_2
_geom_angle_atom_site_label_3
_geom_angle
N1 C1 N2 117.5(3)
N1 C1 H1 121.2
N2 C1 H1 121.2
N2 C2 N3 111.5(3)
N2 C2 S1 138.1(3)
N3 C2 S1 110.3(2)
C4 C3 N3 110.0(3)
C4 C3 C11 130.6(3)
N3 C3 C11 119.3(3)
C3 C4 C5 129.7(3)
C3 C4 S1 112.2(2)
C5 C4 S1 118.0(2)
C10 C5 C6 118.3(3)
C10 C5 C4 121.5(3)
C6 C5 C4 120.1(3)
C7 C6 C5 120.8(3)
C7 C6 H6 119.6
C5 C6 H6 119.6
C8 C7 C6 120.2(4)
C8 C7 H7 119.9
C6 C7 H7 119.9
C7 C8 C9 119.4(4)
C7 C8 H8 120.3
C9 C8 H8 120.3
C8 C9 C10 121.3(3)
C8 C9 H9 119.3
C10 C9 H9 119.3
C5 C10 C9 120.1(3)
C5 C10 H10 120.0
C9 C10 H10 120.0
C12 C11 C16 119.6(3)
C12 C11 C3 120.3(3)
C16 C11 C3 119.9(3)
C11 C12 C13 120.7(3)
C11 C12 H12 119.6
C13 C12 H12 119.6
C14 C13 C12 118.3(3)
C14 C13 H13 120.9
C12 C13 H13 120.9
C15 C14 C13 122.5(3)
C15 C14 Br1 117.9(2)
C13 C14 Br1 119.6(2)
C14 C15 C16 118.8(3)
C14 C15 H15 120.6
C16 C15 H15 120.6
C15 C16 C11 120.1(3)
C15 C16 H16 120.0
C11 C16 H16 120.0
C1 N1 N3 100.3(3)
C2 N2 C1 100.7(3)
C2 N3 N1 109.9(2)
C2 N3 C3 117.0(3)
N1 N3 C3 133.1(3)
C2 S1 C4 90.45(15)

loop_
_geom_bond_atom_site_label_1
_geom_bond_atom_site_label_2
_geom_bond_distance
Br1 C14 1.940(3)
C1 N1 1.326(4)
C1 N2 1.363(4)
C1 H1 0.9300
C2 N2 1.317(4)
C2 N3 1.351(4)
C2 S1 1.721(3)
C3 C4 1.362(4)
C3 N3 1.399(4)
C3 C11 1.485(4)
C4 C5 1.461(4)
C4 S1 1.772(3)
C5 C10 1.383(4)
C5 C6 1.400(4)
C6 C7 1.390(5)
C6 H6 0.9300
C7 C8 1.368(5)
C7 H7 0.9300
C8 C9 1.374(5)
C8 H8 0.9300
C9 C10 1.387(4)
C9 H9 0.9300
C10 H10 0.9300
C11 C12 1.383(4)
C11 C16 1.389(4)
C12 C13 1.384(4)
C12 H12 0.9300
C13 C14 1.377(4)
C13 H13 0.9300
C14 C15 1.370(4)
C15 C16 1.387(4)
C15 H15 0.9300
C16 H16 0.9300
N1 N3 1.366(4)

loop_
_geom_torsion_atom_site_label_1
_geom_torsion_atom_site_label_2
_geom_torsion_atom_site_label_3
_geom_torsion_atom_site_label_4
_geom_torsion
N3 C3 C4 C5 174.2(3)
C11 C3 C4 C5 -9.7(6)
N3 C3 C4 S1 -1.8(3)
C11 C3 C4 S1 174.3(3)
C3 C4 C5 C10 -33.2(5)
S1 C4 C5 C10 142.7(3)
C3 C4 C5 C6 151.8(3)
S1 C4 C5 C6 -32.4(4)
C10 C5 C6 C7 1.0(5)
C4 C5 C6 C7 176.2(3)
C5 C6 C7 C8 -0.2(5)
C6 C7 C8 C9 -0.5(6)
C7 C8 C9 C10 0.3(6)
C6 C5 C10 C9 -1.2(5)
C4 C5 C10 C9 -176.3(3)
C8 C9 C10 C5 0.6(5)
C4 C3 C11 C12 -54.7(5)
N3 C3 C11 C12 121.1(3)
C4 C3 C11 C16 129.5(4)
N3 C3 C11 C16 -54.7(4)
C16 C11 C12 C13 1.1(5)
C3 C11 C12 C13 -174.7(3)
C11 C12 C13 C14 -0.1(5)
C12 C13 C14 C15 -1.9(5)
C12 C13 C14 Br1 176.0(2)
C13 C14 C15 C16 2.9(5)
Br1 C14 C15 C16 -175.0(3)
C14 C15 C16 C11 -1.9(5)
C12 C11 C16 C15 -0.1(5)
C3 C11 C16 C15 175.7(3)
N2 C1 N1 N3 -0.2(4)
N3 C2 N2 C1 -0.4(4)
S1 C2 N2 C1 -179.8(3)
N1 C1 N2 C2 0.4(4)
N2 C2 N3 N1 0.4(4)
S1 C2 N3 N1 180.0(2)
N2 C2 N3 C3 177.8(3)
S1 C2 N3 C3 -2.6(4)
C1 N1 N3 C2 -0.1(4)
C1 N1 N3 C3 -177.0(3)
C4 C3 N3 C2 2.9(4)
C11 C3 N3 C2 -173.7(3)
C4 C3 N3 N1 179.6(3)
C11 C3 N3 N1 3.0(5)
N2 C2 S1 C4 -179.3(4)
N3 C2 S1 C4 1.2(3)
C3 C4 S1 C2 0.4(3)
C5 C4 S1 C2 -176.2(3)
